data_1549106
loop_
_publ_author_name
'McDearmon, Brenden'
'Lim, Eunhee'
'Lee, In-Hwan'
'Kozycz, Lisa M.'
'O&#x2019;Hara, Kathryn'
'Robledo, P. Isaac'
'Venkatesan, Naveen R.'
'Chabinyc, Michael L.'
'Hawker, Craig J.'

_publ_section_title
;
 Effects of Side-Chain Topology on Aggregation of Conjugated Polymers
;
_journal_issue 7
_journal_name_full Macromolecules
_journal_page_first 2580
_journal_paper_doi 10.1021/acs.macromol.8b00176
_journal_volume 51
_journal_year 2018
_chemical_formula_sum 'C20 H24 O2 S2'
_chemical_formula_weight 360.51
_space_group_IT_number 2
_space_group_name_Hall '-P 1'
_space_group_name_H-M_alt 'P -1'
_symmetry_cell_setting triclinic
_symmetry_space_group_name_Hall '-P 1'
_symmetry_space_group_name_H-M 'P -1'
_atom_sites_solution_hydrogens geom
_atom_sites_solution_primary direct
_atom_sites_solution_secondary difmap
_audit_creation_method SHELXL-97
_cell_angle_alpha 103.638(6)
_cell_angle_beta 92.242(5)
_cell_angle_gamma 96.035(5)
_cell_formula_units_Z 10
_cell_length_a 9.3989(18)
_cell_length_b 17.981(3)
_cell_length_c 27.490(5)
_cell_measurement_reflns_used 247
_cell_measurement_temperature 100(2)
_cell_measurement_theta_max 20.7
_cell_measurement_theta_min 2.71
_cell_volume 4480.0(14)
_computing_structure_refinement 'SHELXL-97 (Sheldrick, 2008)'
_computing_structure_solution 'SHELXS-97 (Sheldrick, 2008)'
_diffrn_ambient_temperature 100(2)
_diffrn_measured_fraction_theta_full 0.980
_diffrn_measured_fraction_theta_max 0.980
_diffrn_measurement_device_type 'Bruker Kappa Apex II'
_diffrn_measurement_method 'Omega scan'
_diffrn_radiation_monochromator graphite
_diffrn_radiation_source 'fine-focus sealed tube'
_diffrn_radiation_type MoK\a
_diffrn_radiation_wavelength 0.71073
_diffrn_reflns_av_R_equivalents 0.0914
_diffrn_reflns_av_sigmaI/netI 0.2012
_diffrn_reflns_limit_h_max 10
_diffrn_reflns_limit_h_min -11
_diffrn_reflns_limit_k_max 20
_diffrn_reflns_limit_k_min -19
_diffrn_reflns_limit_l_max 31
_diffrn_reflns_limit_l_min -31
_diffrn_reflns_number 31663
_diffrn_reflns_theta_full 24.70
_diffrn_reflns_theta_max 24.70
_diffrn_reflns_theta_min 0.76
_exptl_absorpt_coefficient_mu 0.307
_exptl_absorpt_correction_T_max 0.7451
_exptl_absorpt_correction_T_min 0.6411
_exptl_absorpt_correction_type multi-scan
_exptl_absorpt_process_details sadabs
_exptl_crystal_colour colorless
_exptl_crystal_density_diffrn 1.336
_exptl_crystal_density_method 'not measured'
_exptl_crystal_description block
_exptl_crystal_F_000 1920
_exptl_crystal_size_max 0.20
_exptl_crystal_size_mid 0.10
_exptl_crystal_size_min 0.05
_refine_diff_density_max 3.021
_refine_diff_density_min -2.826
_refine_diff_density_rms 0.148
_refine_ls_extinction_method none
_refine_ls_goodness_of_fit_ref 1.153
_refine_ls_hydrogen_treatment mixed
_refine_ls_matrix_type full
_refine_ls_number_parameters 846
_refine_ls_number_reflns 14921
_refine_ls_number_restraints 1976
_refine_ls_restrained_S_all 1.162
_refine_ls_R_factor_all 0.3020
_refine_ls_R_factor_gt 0.1683
_refine_ls_shift/su_max 0.012
_refine_ls_shift/su_mean 0.000
_refine_ls_structure_factor_coef Fsqd
_refine_ls_weighting_details 'calc w=1/[\s^2^(Fo^2^)+(0.2000P)^2^+30.0000P] where P=(Fo^2^+2Fc^2^)/3'
_refine_ls_weighting_scheme calc
_refine_ls_wR_factor_gt 0.4046
_refine_ls_wR_factor_ref 0.4853
_reflns_number_gt 6243
_reflns_number_total 14921
_reflns_threshold_expression >2sigma(I)
_cod_data_source_file ma8b00176_si_001.cif
_cod_data_source_block save
_cod_depositor_comments
;
The following automatic conversions were performed:

'_exptl_absorpt_correction_type' value 'Multi-scan' changed to
'multi-scan' according to
/home/data/users/saulius/crontab/automatic-downloads/rss-feeds/ACS/lib/dictionaries/cif_core.dic
dictionary named 'cif_core.dic' version 2.4.2 from 2011-04-26.

Automatic conversion script
Id: cif_fix_values 4973 2017-02-22 13:04:09Z antanas 

 Adding full bibliography for 1549105--1549106.cif.
;
_cod_original_cell_volume 4480.2(13)
_cod_original_sg_symbol_H-M P-1
_cod_database_code 1549106

loop_
_symmetry_equiv_pos_as_xyz
'x, y, z'
'-x, -y, -z'

loop_
_atom_site_label
_atom_site_type_symbol
_atom_site_fract_x
_atom_site_fract_y
_atom_site_fract_z
_atom_site_U_iso_or_equiv
_atom_site_adp_type
_atom_site_occupancy
_atom_site_symmetry_multiplicity
_atom_site_calc_flag
_atom_site_refinement_flags
C1 C -0.2057(17) 0.2591(9) 0.2744(5) 0.058(3) Uani 1 1 d .
C2 C -0.2190(6) 0.1687(3) 0.27515(18) 0.0418(10) Uani 0.50 1 d P
C3 C -0.0519(12) 0.1600(7) 0.2553(4) 0.030(3) Uani 1 1 d .
C4 C 0.0082(12) 0.0926(7) 0.2476(4) 0.027(3) Uani 1 1 d .
C5 C 0.1518(12) 0.0935(7) 0.2325(4) 0.027(3) Uani 1 1 d .
C6 C 0.3885(14) 0.0685(9) 0.2091(5) 0.054(4) Uani 1 1 d .
C7 C 0.3893(6) 0.1532(4) 0.2079(2) 0.0525(12) Uani 0.50 1 d P
C8 C 0.2250(12) 0.1612(8) 0.2237(4) 0.034(3) Uani 1 1 d .
C9 C 0.1616(13) 0.2268(7) 0.2284(4) 0.031(3) Uani 1 1 d .
C10 C 0.0222(13) 0.2268(7) 0.2452(4) 0.031(3) Uani 1 1 d .
C11 C -0.1936(11) -0.0063(7) 0.2327(3) 0.048(4) Uani 1 1 d D
H11A H -0.2620 0.0240 0.2529 0.058 Uiso 1 1 calc R
H11B H -0.2149 -0.0605 0.2350 0.058 Uiso 1 1 calc R
C12 C -0.2177(13) -0.0032(7) 0.1792(4) 0.038(3) Uani 1 1 d D
H12A H -0.1998 0.0511 0.1771 0.045 Uiso 1 1 calc R
H12B H -0.3195 -0.0215 0.1682 0.045 Uiso 1 1 calc R
C13 C -0.1252(15) -0.0502(7) 0.1436(4) 0.052(4) Uani 1 1 d D
H13A H -0.1713 -0.1041 0.1335 0.063 Uiso 1 1 calc R
H13B H -0.0316 -0.0503 0.1614 0.063 Uiso 1 1 calc R
C14 C -0.0988(15) -0.0209(8) 0.0964(5) 0.050(4) Uani 1 1 d .
H14A H -0.0610 -0.0614 0.0710 0.060 Uiso 1 1 calc R
H14B H -0.1909 -0.0103 0.0823 0.060 Uiso 1 1 calc R
C15 C 0.0068(15) 0.0519(9) 0.1076(4) 0.049(4) Uani 1 1 d .
H15A H -0.0277 0.0903 0.1353 0.059 Uiso 1 1 calc R
H15B H 0.1003 0.0396 0.1195 0.059 Uiso 1 1 calc R
C16 C 0.0295(17) 0.0876(10) 0.0638(4) 0.060(4) Uani 1 1 d .
H16A H -0.0641 0.0979 0.0507 0.072 Uiso 1 1 calc R
H16B H 0.0700 0.0508 0.0367 0.072 Uiso 1 1 calc R
C17 C 0.1298(16) 0.1622(10) 0.0783(5) 0.059(4) Uani 1 1 d .
H17A H 0.1582 0.1777 0.0474 0.071 Uiso 1 1 calc R
H17B H 0.2178 0.1535 0.0961 0.071 Uiso 1 1 calc R
C18 C 0.0603(15) 0.2288(9) 0.1123(5) 0.055(4) Uani 1 1 d .
H18A H -0.0196 0.2420 0.0927 0.066 Uiso 1 1 calc R
H18B H 0.0193 0.2102 0.1406 0.066 Uiso 1 1 calc R
C19 C 0.1622(17) 0.3005(10) 0.1333(5) 0.065(5) Uani 1 1 d .
H19A H 0.1054 0.3421 0.1490 0.078 Uiso 1 1 calc R
H19B H 0.2086 0.3161 0.1050 0.078 Uiso 1 1 calc R
C20 C 0.2788(15) 0.2952(10) 0.1715(4) 0.063(5) Uani 1 1 d D
H20A H 0.3225 0.2470 0.1594 0.075 Uiso 1 1 calc R
H20B H 0.3547 0.3390 0.1748 0.075 Uiso 1 1 calc R
C21 C 0.6937(13) 0.2034(8) 0.1455(4) 0.039(3) Uani 1 1 d .
C22 C 0.6901(6) 0.2938(4) 0.1522(2) 0.0477(11) Uani 0.50 1 d P
C23 C 0.5925(13) 0.2831(7) 0.0983(4) 0.036(3) Uani 1 1 d .
C24 C 0.5474(14) 0.3424(7) 0.0805(4) 0.036(3) Uani 1 1 d .
C25 C 0.4571(13) 0.3247(8) 0.0380(5) 0.041(3) Uani 1 1 d .
C26 C 0.2949(16) 0.3274(10) -0.0322(5) 0.061(4) Uani 1 1 d .
C27 C 0.3067(7) 0.2395(4) -0.0404(2) 0.0563(12) Uani 0.50 1 d P
C28 C 0.4197(12) 0.2479(8) 0.0095(4) 0.037(3) Uani 1 1 d .
C29 C 0.4705(12) 0.1868(8) 0.0248(5) 0.039(3) Uani 1 1 d .
C30 C 0.5529(13) 0.2049(8) 0.0704(4) 0.038(3) Uani 1 1 d .
C31 C 0.7395(16) 0.4425(16) 0.1022(7) 0.070(7) Uiso 0.599(9) 1 d PD
C32 C 0.7593(18) 0.4544(11) 0.0508(6) 0.099(6) Uiso 1 1 d D
C33 C 0.902(2) 0.4418(9) 0.0315(8) 0.146(14) Uiso 0.599(9) 1 d PD
C34 C 0.940(2) 0.3619(10) 0.0221(7) 0.125(8) Uiso 1 1 d D
C35 C 0.8400(19) 0.3018(10) -0.0125(10) 0.175(12) Uiso 1 1 d D
H35A H 0.7956 0.3256 -0.0374 0.211 Uiso 1 1 calc R
H35B H 0.7623 0.2845 0.0070 0.211 Uiso 1 1 calc R
C36 C 0.9024(18) 0.2328(9) -0.0401(8) 0.145(10) Uiso 1 1 d D
H36A H 0.9567 0.2124 -0.0156 0.173 Uiso 1 1 calc R
H36B H 0.9716 0.2491 -0.0629 0.173 Uiso 1 1 calc R
C37 C 0.798(2) 0.1691(9) -0.0702(6) 0.143(10) Uiso 1 1 d D
C38 C 0.752(2) 0.1072(13) -0.0442(9) 0.096(9) Uiso 0.599(9) 1 d PD
C39 C 0.616(2) 0.0585(11) -0.0660(10) 0.200(15) Uiso 1 1 d D
C40 C 0.482(2) 0.0938(16) -0.0525(6) 0.079(7) Uiso 0.599(9) 1 d PD
C41 C 0.3129(13) 0.5833(7) 0.3202(5) 0.038(3) Uani 1 1 d .
C42 C 0.2893(6) 0.6712(3) 0.3371(2) 0.0454(10) Uani 0.50 1 d P
C43 C 0.1995(12) 0.6727(8) 0.2849(5) 0.036(3) Uani 1 1 d .
C44 C 0.1447(13) 0.7374(7) 0.2774(4) 0.034(3) Uani 1 1 d .
C45 C 0.0676(13) 0.7316(8) 0.2316(5) 0.037(3) Uani 1 1 d .
C46 C -0.0831(18) 0.7480(10) 0.1610(6) 0.069(5) Uani 1 1 d .
C47 C -0.0516(7) 0.6655(4) 0.1472(2) 0.0605(13) Uani 0.50 1 d P
C48 C 0.0493(14) 0.6629(8) 0.1945(5) 0.043(3) Uani 1 1 d .
C49 C 0.1090(14) 0.5985(8) 0.2010(5) 0.048(4) Uani 1 1 d .
C50 C 0.1805(12) 0.6021(7) 0.2471(5) 0.033(3) Uani 1 1 d .
C51 C 0.2369(12) 0.8700(7) 0.3071(6) 0.063(4) Uiso 1 1 d D
H51A H 0.2045 0.9161 0.3293 0.076 Uiso 1 1 calc R
H51B H 0.2159 0.8726 0.2720 0.076 Uiso 1 1 calc R
C52 C 0.3943(13) 0.8728(10) 0.3162(4) 0.086(6) Uiso 1 1 d D
C53 C 0.4704(18) 0.8276(11) 0.2755(5) 0.054(5) Uiso 0.599(9) 1 d PD
C54 C 0.4664(16) 0.8509(7) 0.2267(4) 0.065(4) Uiso 1 1 d D
C55 C 0.5250(18) 0.7942(10) 0.1851(5) 0.169(12) Uiso 1 1 d D
H55A H 0.5555 0.8208 0.1589 0.203 Uiso 1 1 calc R
H55B H 0.6109 0.7764 0.1986 0.203 Uiso 1 1 calc R
C56 C 0.4198(19) 0.7258(10) 0.1617(8) 0.141(10) Uiso 1 1 d D
H56A H 0.3881 0.7005 0.1884 0.170 Uiso 1 1 calc R
H56B H 0.3346 0.7442 0.1482 0.170 Uiso 1 1 calc R
C57 C 0.471(2) 0.6672(9) 0.1211(8) 0.217(16) Uiso 1 1 d D
H57A H 0.5658 0.6560 0.1325 0.261 Uiso 1 1 calc R
H57B H 0.4851 0.6897 0.0918 0.261 Uiso 1 1 calc R
C58 C 0.376(3) 0.5931(9) 0.1043(7) 0.182(13) Uiso 1 1 d D
C59 C 0.359(2) 0.5472(15) 0.1430(10) 0.099(9) Uiso 0.599(9) 1 d PD
C60 C 0.2172(17) 0.5006(11) 0.1399(8) 0.117(8) Uiso 1 1 d D
C61 C 0.1490(15) 0.8245(5) 0.4347(5) 0.058(3) Uani 1 1 d D
C62 C 0.2505(7) 0.8919(4) 0.4566(2) 0.0563(12) Uani 0.50 1 d PD
C63 C 0.3120(14) 0.8652(6) 0.5120(5) 0.036(3) Uani 1 1 d .
C64 C 0.3998(15) 0.9018(7) 0.5537(6) 0.054(4) Uani 1 1 d .
C65 C 0.4380(15) 0.8612(8) 0.5882(6) 0.048(4) Uani 1 1 d .
C66 C 0.5379(18) 0.8129(13) 0.6559(6) 0.087(7) Uani 1 1 d .
C67 C 0.4440(6) 0.7492(4) 0.6242(2) 0.0579(12) Uani 0.50 1 d P
C68 C 0.3794(13) 0.7837(8) 0.5815(4) 0.040(3) Uani 1 1 d .
C69 C 0.2765(13) 0.7484(7) 0.5429(4) 0.033(3) Uani 1 1 d .
C70 C 0.2449(13) 0.7886(6) 0.5077(4) 0.027(3) Uani 1 1 d .
C71 C 0.1313(14) 0.6550(8) 0.5762(5) 0.068(5) Uiso 1 1 d D
H71A H 0.2028 0.6449 0.6005 0.082 Uiso 1 1 calc R
H71B H 0.0684 0.6062 0.5625 0.082 Uiso 1 1 calc R
C72 C 0.0427(16) 0.7116(9) 0.6040(5) 0.077(5) Uiso 1 1 d D
H72A H 0.1072 0.7582 0.6213 0.093 Uiso 1 1 calc R
H72B H -0.0030 0.6897 0.6302 0.093 Uiso 1 1 calc R
C73 C -0.0718(14) 0.7359(7) 0.5742(5) 0.063(4) Uiso 1 1 d D
H73A H -0.1564 0.6964 0.5688 0.075 Uiso 1 1 calc R
H73B H -0.0370 0.7376 0.5409 0.075 Uiso 1 1 calc R
C74 C -0.1182(17) 0.8128(7) 0.5980(8) 0.150(10) Uiso 1 1 d D
C75 C -0.003(2) 0.8777(7) 0.6128(13) 0.120(11) Uiso 0.599(9) 1 d PD
C76 C -0.036(2) 0.9547(9) 0.6076(12) 0.209(15) Uiso 1 1 d D
C77 C 0.070(2) 1.0210(9) 0.6349(10) 0.099(9) Uiso 0.599(9) 1 d PD
C78 C 0.2211(18) 1.0153(14) 0.6202(8) 0.142(10) Uiso 1 1 d D
C79 C 0.241(2) 1.015(3) 0.5666(8) 0.20(2) Uiso 0.599(9) 1 d PD
C80 C 0.387(3) 1.0405(13) 0.5545(10) 0.180(13) Uiso 1 1 d D
C81 C 0.3325(13) 0.3965(7) 0.3407(5) 0.042(3) Uani 1 1 d .
C82 C 0.3648(6) 0.4421(3) 0.3976(2) 0.0425(10) Uani 0.50 1 d P
C83 C 0.5412(11) 0.4696(6) 0.3906(4) 0.027(3) Uani 1 1 d .
C84 C 0.6385(11) 0.5138(6) 0.4277(4) 0.024(3) Uani 1 1 d .
C85 C 0.7815(12) 0.5241(6) 0.4160(4) 0.030(3) Uani 1 1 d .
C86 C 1.0388(14) 0.5531(7) 0.4181(6) 0.053(4) Uani 1 1 d .
C87 C 0.9967(6) 0.5107(3) 0.3612(2) 0.0436(10) Uani 0.50 1 d P
C88 C 0.8229(12) 0.4959(6) 0.3659(4) 0.030(3) Uani 1 1 d .
C89 C 0.7226(12) 0.4601(6) 0.3276(4) 0.028(3) Uani 1 1 d .
C90 C 0.5828(12) 0.4437(6) 0.3409(4) 0.028(3) Uani 1 1 d .
C91 C 0.4959(11) 0.5957(6) 0.4825(5) 0.048(4) Uiso 1 1 d D
H91A H 0.4943 0.6213 0.5185 0.057 Uiso 1 1 calc R
H91B H 0.4035 0.5627 0.4721 0.057 Uiso 1 1 calc R
C92 C 0.5090(11) 0.6555(6) 0.4532(4) 0.036(3) Uiso 1 1 d D
H92A H 0.4199 0.6807 0.4556 0.043 Uiso 1 1 calc R
H92B H 0.5160 0.6296 0.4175 0.043 Uiso 1 1 calc R
C93 C 0.6333(12) 0.7164(6) 0.4691(4) 0.051(4) Uiso 1 1 d D
H93A H 0.7163 0.6925 0.4792 0.061 Uiso 1 1 calc R
H93B H 0.6091 0.7547 0.4989 0.061 Uiso 1 1 calc R
C94 C 0.6767(16) 0.7576(6) 0.4293(4) 0.089(6) Uiso 1 1 d D
C95 C 0.746(2) 0.7067(12) 0.3876(5) 0.067(6) Uiso 0.599(9) 1 d PD
C96 C 0.750(2) 0.7299(7) 0.3397(4) 0.168(12) Uiso 1 1 d D
C97 C 0.7853(15) 0.6696(7) 0.2958(4) 0.074(5) Uiso 1 1 d D
H97A H 0.8738 0.6493 0.3050 0.089 Uiso 1 1 calc R
H97B H 0.8057 0.6940 0.2677 0.089 Uiso 1 1 calc R
C98 C 0.6704(13) 0.6036(6) 0.2780(6) 0.082(5) Uiso 1 1 d D
H98A H 0.6428 0.5826 0.3070 0.099 Uiso 1 1 calc R
H98B H 0.5851 0.6232 0.2655 0.099 Uiso 1 1 calc R
C99 C 0.7107(16) 0.5396(7) 0.2377(5) 0.079(5) Uiso 1 1 d D
H99A H 0.6223 0.5054 0.2229 0.095 Uiso 1 1 calc R
H99B H 0.7517 0.5618 0.2109 0.095 Uiso 1 1 calc R
C100 C 0.8150(12) 0.4918(6) 0.2537(5) 0.050(4) Uiso 1 1 d D
H10A H 0.8621 0.4656 0.2239 0.060 Uiso 1 1 calc R
H10B H 0.8902 0.5263 0.2770 0.060 Uiso 1 1 calc R
C2B C -0.0626(6) 0.3076(3) 0.25471(17) 0.0418(10) Uani 0.50 1 d P
C7B C 0.2452(6) 0.0172(4) 0.2250(2) 0.0525(12) Uani 0.50 1 d P
C22B C 0.6187(6) 0.1377(4) 0.0965(2) 0.0477(11) Uani 0.50 1 d P
C27B C 0.3774(7) 0.3892(4) 0.0130(2) 0.0563(12) Uani 0.50 1 d P
C31B C 0.659(3) 0.4818(10) 0.0897(12) 0.070(7) Uiso 0.401(9) 1 d PD
C33B C 0.870(5) 0.408(3) 0.0648(7) 0.146(14) Uiso 0.401(9) 1 d PD
C38B C 0.650(6) 0.1349(18) -0.0778(19) 0.096(9) Uiso 0.401(9) 1 d PD
C40B C 0.537(4) 0.0601(19) -0.0201(12) 0.079(7) Uiso 0.401(9) 1 d PD
C42B C 0.2549(6) 0.5278(3) 0.2625(2) 0.0454(10) Uani 0.50 1 d P
C47B C -0.0176(7) 0.8029(4) 0.2160(2) 0.0605(13) Uani 0.50 1 d P
C53B C 0.493(3) 0.8957(15) 0.2798(5) 0.054(5) Uiso 0.401(9) 1 d PD
C59B C 0.228(2) 0.560(2) 0.1102(17) 0.099(9) Uiso 0.401(9) 1 d PD
C62B C 0.1348(7) 0.7572(3) 0.4570(2) 0.0563(12) Uani 0.50 1 d PD
C67B C 0.5442(6) 0.8931(4) 0.6447(2) 0.0579(12) Uani 0.50 1 d P
C75B C -0.079(6) 0.877(2) 0.5744(19) 0.120(11) Uiso 0.401(9) 1 d PD
C77B C 0.067(2) 1.0269(9) 0.621(2) 0.099(9) Uiso 0.401(9) 1 d PD
C79B C 0.332(4) 1.0683(14) 0.6046(14) 0.20(2) Uiso 0.401(9) 1 d PD
C82B C 0.4547(6) 0.3916(3) 0.2991(2) 0.0425(10) Uani 0.50 1 d P
C87B C 0.9178(5) 0.5682(3) 0.4587(2) 0.0436(10) Uani 0.50 1 d P
C95B C 0.638(2) 0.749(2) 0.3754(6) 0.067(6) Uiso 0.401(9) 1 d PD
O1 O -0.0493(8) 0.0226(5) 0.2542(3) 0.040(2) Uani 1 1 d D
O2 O 0.2240(10) 0.2962(5) 0.2203(3) 0.050(2) Uani 1 1 d D
O3 O 0.5889(12) 0.4185(5) 0.1076(3) 0.063(3) Uani 1 1 d D
O4 O 0.4349(10) 0.1128(5) -0.0019(3) 0.054(3) Uani 1 1 d D
O5 O 0.1551(10) 0.8018(5) 0.3156(3) 0.051(2) Uani 1 1 d D
O6 O 0.0924(11) 0.5315(5) 0.1621(4) 0.062(3) Uani 1 1 d D
O7 O 0.2070(10) 0.6747(5) 0.5355(3) 0.043(2) Uani 1 1 d D
O8 O 0.4590(13) 0.9784(5) 0.5650(6) 0.099(5) Uani 1 1 d D
O9 O 0.6116(8) 0.5473(5) 0.4760(3) 0.041(2) Uani 1 1 d D
O10 O 0.7520(9) 0.4342(4) 0.2781(3) 0.037(2) Uani 1 1 d D
S1 S -0.0626(6) 0.3076(3) 0.25471(17) 0.0418(10) Uani 0.50 1 d P
S2 S 0.2452(6) 0.0172(4) 0.2250(2) 0.0525(12) Uani 0.50 1 d P
S3 S 0.6187(6) 0.1377(4) 0.0965(2) 0.0477(11) Uani 0.50 1 d P
S4 S 0.3774(7) 0.3892(4) 0.0130(2) 0.0563(12) Uani 0.50 1 d P
S5 S 0.2549(6) 0.5278(3) 0.2625(2) 0.0454(10) Uani 0.50 1 d P
S6 S -0.0176(7) 0.8029(4) 0.2160(2) 0.0605(13) Uani 0.50 1 d P
S7 S 0.1348(7) 0.7572(3) 0.4570(2) 0.0563(12) Uani 0.50 1 d P
S8 S 0.5442(6) 0.8931(4) 0.6447(2) 0.0579(12) Uani 0.50 1 d P
S9 S 0.4547(6) 0.3916(3) 0.2991(2) 0.0425(10) Uani 0.50 1 d P
S10 S 0.9178(5) 0.5682(3) 0.4587(2) 0.0436(10) Uani 0.50 1 d P
S1B S -0.2190(6) 0.1687(3) 0.27515(18) 0.0418(10) Uani 0.50 1 d P
S2B S 0.3893(6) 0.1532(4) 0.2079(2) 0.0525(12) Uani 0.50 1 d P
S3B S 0.6901(6) 0.2938(4) 0.1522(2) 0.0477(11) Uani 0.50 1 d P
S4B S 0.3067(7) 0.2395(4) -0.0404(2) 0.0563(12) Uani 0.50 1 d P
S5B S 0.2893(6) 0.6712(3) 0.3371(2) 0.0454(10) Uani 0.50 1 d P
S6B S -0.0516(7) 0.6655(4) 0.1472(2) 0.0605(13) Uani 0.50 1 d P
S7B S 0.2505(7) 0.8919(4) 0.4566(2) 0.0563(12) Uani 0.50 1 d P
S8B S 0.4440(6) 0.7492(4) 0.6242(2) 0.0579(12) Uani 0.50 1 d P
S9B S 0.3648(6) 0.4421(3) 0.3976(2) 0.0425(10) Uani 0.50 1 d P
S10B S 0.9967(6) 0.5107(3) 0.3612(2) 0.0436(10) Uani 0.50 1 d P

loop_
_atom_site_aniso_label
_atom_site_aniso_U_11
_atom_site_aniso_U_22
_atom_site_aniso_U_33
_atom_site_aniso_U_23
_atom_site_aniso_U_13
_atom_site_aniso_U_12
C1 0.075(8) 0.072(8) 0.036(5) 0.023(5) 0.016(5) 0.027(6)
C2 0.047(2) 0.058(3) 0.0246(17) 0.0055(17) 0.0070(17) 0.031(2)
C3 0.019(6) 0.049(8) 0.024(6) 0.010(6) 0.003(5) 0.009(6)
C4 0.025(6) 0.041(8) 0.020(6) 0.016(5) -0.004(5) 0.007(6)
C5 0.024(6) 0.033(7) 0.025(6) 0.009(5) -0.004(5) 0.006(5)
C6 0.036(8) 0.078(11) 0.050(8) 0.011(8) 0.012(7) 0.025(8)
C7 0.038(2) 0.075(3) 0.046(2) 0.010(2) 0.0061(19) 0.025(2)
C8 0.020(6) 0.058(9) 0.020(6) 0.004(6) 0.001(5) 0.002(6)
C9 0.042(8) 0.033(7) 0.017(6) 0.005(5) 0.000(5) 0.004(6)
C10 0.036(7) 0.039(7) 0.018(6) 0.008(5) -0.004(5) 0.007(6)
C11 0.063(10) 0.037(8) 0.053(9) 0.030(7) 0.003(7) 0.000(7)
C12 0.032(7) 0.024(7) 0.060(9) 0.016(6) 0.007(6) 0.000(6)
C13 0.057(9) 0.028(8) 0.071(10) 0.015(7) -0.012(8) 0.001(7)
C14 0.044(8) 0.060(10) 0.039(8) -0.004(7) -0.008(7) 0.011(7)
C15 0.047(9) 0.075(11) 0.025(7) 0.008(7) -0.002(6) 0.019(8)
C16 0.065(10) 0.096(13) 0.017(7) 0.011(8) 0.006(7) 0.013(10)
C17 0.048(9) 0.099(13) 0.041(8) 0.036(9) 0.019(7) 0.011(9)
C18 0.049(9) 0.091(12) 0.035(7) 0.036(8) 0.012(7) 0.007(9)
C19 0.068(11) 0.088(13) 0.050(9) 0.047(9) 0.006(8) -0.009(10)
C20 0.050(9) 0.085(12) 0.062(10) 0.047(9) 0.005(8) -0.022(9)
C21 0.037(7) 0.055(9) 0.025(6) 0.010(6) 0.014(6) 0.002(6)
C22 0.042(2) 0.070(3) 0.037(2) 0.019(2) 0.0058(18) 0.015(2)
C23 0.044(8) 0.050(8) 0.010(5) -0.001(6) 0.002(5) 0.012(7)
C24 0.046(8) 0.042(8) 0.015(6) -0.003(6) 0.001(6) 0.014(6)
C25 0.030(7) 0.056(9) 0.037(7) 0.004(7) 0.017(6) 0.013(6)
C26 0.049(9) 0.096(13) 0.043(8) 0.024(9) 0.012(7) 0.018(9)
C27 0.052(3) 0.078(3) 0.041(2) 0.016(2) -0.004(2) 0.016(2)
C28 0.019(6) 0.053(9) 0.034(7) 0.005(7) -0.002(5) -0.002(6)
C29 0.018(6) 0.055(9) 0.038(7) 0.000(7) 0.012(6) 0.000(6)
C30 0.027(7) 0.054(9) 0.030(7) 0.007(6) 0.006(6) -0.002(6)
C41 0.037(7) 0.042(8) 0.044(7) 0.023(6) 0.022(6) 0.008(6)
C42 0.038(2) 0.056(3) 0.055(2) 0.034(2) 0.0117(19) 0.0144(19)
C43 0.017(6) 0.063(9) 0.040(7) 0.031(7) 0.010(5) 0.008(6)
C44 0.046(8) 0.026(7) 0.036(7) 0.013(6) 0.020(6) 0.014(6)
C45 0.035(7) 0.049(8) 0.040(7) 0.029(7) 0.020(6) 0.020(6)
C46 0.073(12) 0.068(11) 0.077(11) 0.036(9) 0.006(9) 0.021(9)
C47 0.071(3) 0.063(3) 0.058(3) 0.030(2) -0.003(2) 0.023(2)
C48 0.046(8) 0.047(9) 0.043(8) 0.022(7) 0.002(6) 0.014(7)
C49 0.040(8) 0.044(9) 0.065(10) 0.028(8) 0.004(7) -0.001(7)
C50 0.027(7) 0.039(8) 0.042(7) 0.023(6) 0.002(6) 0.006(6)
C61 0.075(8) 0.072(8) 0.036(5) 0.023(5) 0.016(5) 0.027(6)
C62 0.065(3) 0.048(3) 0.064(3) 0.027(2) 0.016(2) 0.009(2)
C63 0.049(8) 0.011(6) 0.053(8) 0.011(6) 0.020(7) 0.006(6)
C64 0.045(9) 0.021(8) 0.087(12) 0.001(8) 0.009(8) -0.003(7)
C65 0.046(9) 0.027(8) 0.065(10) -0.004(7) 0.014(7) 0.004(7)
C66 0.055(11) 0.145(19) 0.048(9) -0.014(11) -0.005(8) 0.041(12)
C67 0.043(3) 0.079(3) 0.047(2) 0.004(2) 0.002(2) 0.013(2)
C68 0.034(7) 0.063(10) 0.025(6) 0.005(7) 0.013(6) 0.021(7)
C69 0.037(7) 0.028(7) 0.035(7) 0.003(6) 0.012(6) 0.008(6)
C70 0.054(8) 0.013(6) 0.016(5) 0.006(5) 0.017(5) 0.008(5)
C81 0.033(7) 0.035(8) 0.061(9) 0.019(7) 0.002(7) 0.005(6)
C82 0.033(2) 0.046(2) 0.054(2) 0.026(2) -0.0053(18) 0.0021(18)
C83 0.020(6) 0.030(7) 0.036(7) 0.016(6) 0.012(5) 0.007(5)
C84 0.022(6) 0.035(7) 0.022(6) 0.013(5) 0.007(5) 0.012(5)
C85 0.034(7) 0.027(7) 0.037(7) 0.017(6) 0.009(6) 0.014(6)
C86 0.038(8) 0.028(7) 0.087(11) 0.002(7) -0.001(8) 0.002(6)
C87 0.031(2) 0.035(2) 0.065(3) 0.011(2) 0.0017(19) 0.0070(17)
C88 0.029(7) 0.023(6) 0.041(7) 0.004(6) 0.009(6) 0.018(5)
C89 0.027(7) 0.024(6) 0.038(7) 0.011(6) 0.016(6) 0.014(5)
C90 0.024(6) 0.028(7) 0.033(6) 0.010(5) 0.000(5) 0.007(5)
C2B 0.047(2) 0.058(3) 0.0246(17) 0.0055(17) 0.0070(17) 0.031(2)
C7B 0.038(2) 0.075(3) 0.046(2) 0.010(2) 0.0061(19) 0.025(2)
C22B 0.042(2) 0.070(3) 0.037(2) 0.019(2) 0.0058(18) 0.015(2)
C27B 0.052(3) 0.078(3) 0.041(2) 0.016(2) -0.004(2) 0.016(2)
C42B 0.038(2) 0.056(3) 0.055(2) 0.034(2) 0.0117(19) 0.0144(19)
C47B 0.071(3) 0.063(3) 0.058(3) 0.030(2) -0.003(2) 0.023(2)
C62B 0.065(3) 0.048(3) 0.064(3) 0.027(2) 0.016(2) 0.009(2)
C67B 0.043(3) 0.079(3) 0.047(2) 0.004(2) 0.002(2) 0.013(2)
C82B 0.033(2) 0.046(2) 0.054(2) 0.026(2) -0.0053(18) 0.0021(18)
C87B 0.031(2) 0.035(2) 0.065(3) 0.011(2) 0.0017(19) 0.0070(17)
O1 0.037(5) 0.037(5) 0.052(5) 0.026(4) -0.002(4) 0.000(4)
O2 0.054(6) 0.047(6) 0.050(6) 0.020(5) 0.003(5) -0.010(5)
O3 0.098(9) 0.046(6) 0.044(6) 0.000(5) 0.000(6) 0.025(6)
O4 0.066(7) 0.036(5) 0.050(6) -0.001(5) -0.013(5) -0.008(5)
O5 0.058(6) 0.054(6) 0.045(5) 0.015(5) 0.022(5) 0.022(5)
O6 0.077(8) 0.037(6) 0.063(7) 0.004(5) -0.023(6) -0.008(5)
O7 0.060(6) 0.028(5) 0.047(5) 0.019(4) 0.012(5) 0.004(4)
O8 0.085(9) 0.019(6) 0.186(14) 0.022(7) -0.030(9) 0.002(6)
O9 0.039(5) 0.065(6) 0.026(4) 0.017(4) 0.007(4) 0.028(5)
O10 0.050(5) 0.034(5) 0.031(4) 0.012(4) 0.017(4) 0.013(4)
S1 0.047(2) 0.058(3) 0.0246(17) 0.0055(17) 0.0070(17) 0.031(2)
S2 0.038(2) 0.075(3) 0.046(2) 0.010(2) 0.0061(19) 0.025(2)
S3 0.042(2) 0.070(3) 0.037(2) 0.019(2) 0.0058(18) 0.015(2)
S4 0.052(3) 0.078(3) 0.041(2) 0.016(2) -0.004(2) 0.016(2)
S5 0.038(2) 0.056(3) 0.055(2) 0.034(2) 0.0117(19) 0.0144(19)
S6 0.071(3) 0.063(3) 0.058(3) 0.030(2) -0.003(2) 0.023(2)
S7 0.065(3) 0.048(3) 0.064(3) 0.027(2) 0.016(2) 0.009(2)
S8 0.043(3) 0.079(3) 0.047(2) 0.004(2) 0.002(2) 0.013(2)
S9 0.033(2) 0.046(2) 0.054(2) 0.026(2) -0.0053(18) 0.0021(18)
S10 0.031(2) 0.035(2) 0.065(3) 0.011(2) 0.0017(19) 0.0070(17)
S1B 0.047(2) 0.058(3) 0.0246(17) 0.0055(17) 0.0070(17) 0.031(2)
S2B 0.038(2) 0.075(3) 0.046(2) 0.010(2) 0.0061(19) 0.025(2)
S3B 0.042(2) 0.070(3) 0.037(2) 0.019(2) 0.0058(18) 0.015(2)
S4B 0.052(3) 0.078(3) 0.041(2) 0.016(2) -0.004(2) 0.016(2)
S5B 0.038(2) 0.056(3) 0.055(2) 0.034(2) 0.0117(19) 0.0144(19)
S6B 0.071(3) 0.063(3) 0.058(3) 0.030(2) -0.003(2) 0.023(2)
S7B 0.065(3) 0.048(3) 0.064(3) 0.027(2) 0.016(2) 0.009(2)
S8B 0.043(3) 0.079(3) 0.047(2) 0.004(2) 0.002(2) 0.013(2)
S9B 0.033(2) 0.046(2) 0.054(2) 0.026(2) -0.0053(18) 0.0021(18)
S10B 0.031(2) 0.035(2) 0.065(3) 0.011(2) 0.0017(19) 0.0070(17)

loop_
_atom_type_symbol
_atom_type_description
_atom_type_scat_dispersion_real
_atom_type_scat_dispersion_imag
_atom_type_scat_source
C C 0.0033 0.0016 'International Tables Vol C Tables 4.2.6.8 and 6.1.1.4'
O O 0.0106 0.0060 'International Tables Vol C Tables 4.2.6.8 and 6.1.1.4'
S S 0.1246 0.1234 'International Tables Vol C Tables 4.2.6.8 and 6.1.1.4'
H H 0.0000 0.0000 'International Tables Vol C Tables 4.2.6.8 and 6.1.1.4'

loop_
_geom_angle_atom_site_label_1
_geom_angle_atom_site_label_2
_geom_angle_atom_site_label_3
_geom_angle
C2 C1 C2B 124.7(9)
C1 C2 C3 92.1(7)
C4 C3 C10 120.9(10)
C4 C3 C2 123.2(10)
C10 C3 C2 115.9(9)
C3 C4 O1 128.6(10)
C3 C4 C5 117.6(11)
O1 C4 C5 113.7(10)
C8 C5 C4 120.4(10)
C8 C5 C7B 115.9(9)
C4 C5 C7B 123.7(9)
C7 C6 C7B 122.4(9)
C6 C7 C8 96.5(8)
C9 C8 C5 121.7(11)
C9 C8 C7 123.9(11)
C5 C8 C7 114.4(10)
C8 C9 O2 126.1(11)
C8 C9 C10 117.8(11)
O2 C9 C10 116.0(11)
C9 C10 C3 121.2(11)
C9 C10 C2B 121.1(10)
C3 C10 C2B 117.6(9)
O1 C11 C12 114.2(9)
O1 C11 H11A 108.7
C12 C11 H11A 108.7
O1 C11 H11B 108.7
C12 C11 H11B 108.7
H11A C11 H11B 107.6
C11 C12 C13 114.5(9)
C11 C12 H12A 108.6
C13 C12 H12A 108.6
C11 C12 H12B 108.6
C13 C12 H12B 108.6
H12A C12 H12B 107.6
C12 C13 C14 113.9(11)
C12 C13 H13A 108.8
C14 C13 H13A 108.8
C12 C13 H13B 108.8
C14 C13 H13B 108.8
H13A C13 H13B 107.7
C15 C14 C13 111.6(11)
C15 C14 H14A 109.3
C13 C14 H14A 109.3
C15 C14 H14B 109.3
C13 C14 H14B 109.3
H14A C14 H14B 108.0
C16 C15 C14 114.7(11)
C16 C15 H15A 108.6
C14 C15 H15A 108.6
C16 C15 H15B 108.6
C14 C15 H15B 108.6
H15A C15 H15B 107.6
C15 C16 C17 112.0(11)
C15 C16 H16A 109.2
C17 C16 H16A 109.2
C15 C16 H16B 109.2
C17 C16 H16B 109.2
H16A C16 H16B 107.9
C16 C17 C18 112.5(12)
C16 C17 H17A 109.1
C18 C17 H17A 109.1
C16 C17 H17B 109.1
C18 C17 H17B 109.1
H17A C17 H17B 107.8
C19 C18 C17 114.2(13)
C19 C18 H18A 108.7
C17 C18 H18A 108.7
C19 C18 H18B 108.7
C17 C18 H18B 108.7
H18A C18 H18B 107.6
C18 C19 C20 116.7(13)
C18 C19 H19A 108.1
C20 C19 H19A 108.1
C18 C19 H19B 108.1
C20 C19 H19B 108.1
H19A C19 H19B 107.3
O2 C20 C19 112.0(11)
O2 C20 H20A 109.2
C19 C20 H20A 109.2
O2 C20 H20B 109.2
C19 C20 H20B 109.2
H20A C20 H20B 107.9
C22 C21 C22B 123.7(8)
C21 C22 C23 93.9(7)
C24 C23 C30 119.6(10)
C24 C23 C22 124.9(10)
C30 C23 C22 115.5(10)
C25 C24 C23 118.5(12)
C25 C24 O3 122.2(12)
C23 C24 O3 119.2(10)
C24 C25 C28 122.2(12)
C24 C25 C27B 125.7(11)
C28 C25 C27B 112.1(10)
C27 C26 C27B 122.2(10)
C26 C27 C28 95.9(8)
C29 C28 C25 120.7(11)
C29 C28 C27 125.0(10)
C25 C28 C27 114.2(10)
O4 C29 C28 121.4(11)
O4 C29 C30 121.9(13)
C28 C29 C30 116.6(12)
C29 C30 C23 122.0(12)
C29 C30 C22B 123.5(11)
C23 C30 C22B 114.4(9)
O3 C31 C32 110.2(14)
C33 C32 C31B 155(2)
C33 C32 C33B 49(2)
C31B C32 C33B 116(2)
C33 C32 C31 115.5(7)
C31B C32 C31 46.8(16)
C33B C32 C31 69.5(14)
C32 C33 C34 116.7(8)
C35 C34 C33 116.2(8)
C35 C34 C33B 114(3)
C33 C34 C33B 49.2(19)
C34 C35 C36 116.4(9)
C34 C35 H35A 108.2
C36 C35 H35A 108.2
C34 C35 H35B 108.2
C36 C35 H35B 108.2
H35A C35 H35B 107.3
C35 C36 C37 115.7(8)
C35 C36 H36A 108.4
C37 C36 H36A 108.4
C35 C36 H36B 108.4
C37 C36 H36B 108.4
H36A C36 H36B 107.4
C38B C37 C36 146(2)
C38B C37 C38 61.6(13)
C36 C37 C38 114.7(8)
C39 C38 C37 114.5(8)
C40B C39 C40 52.3(17)
C40B C39 C38 101(2)
C40 C39 C38 115.4(9)
C40B C39 C38B 115(3)
C40 C39 C38B 79(2)
C38 C39 C38B 61(2)
O4 C40 C39 124.0(16)
C42 C41 C42B 122.2(8)
C41 C42 C43 95.3(7)
C44 C43 C50 121.3(11)
C44 C43 C42 122.8(11)
C50 C43 C42 115.9(9)
O5 C44 C43 119.6(11)
O5 C44 C45 122.3(11)
C43 C44 C45 117.8(11)
C48 C45 C44 121.2(11)
C48 C45 C47B 113.2(10)
C44 C45 C47B 125.5(10)
C47 C46 C47B 118.4(10)
C46 C47 C48 101.0(9)
C49 C48 C45 121.2(12)
C49 C48 C47 124.9(11)
C45 C48 C47 113.8(10)
C48 C49 C50 118.5(13)
C48 C49 O6 119.3(12)
C50 C49 O6 122.2(12)
C49 C50 C43 119.9(11)
C49 C50 C42B 124.9(10)
C43 C50 C42B 115.1(9)
O5 C51 C52 114.2(11)
O5 C51 H51A 108.7
C52 C51 H51A 108.7
O5 C51 H51B 108.7
C52 C51 H51B 108.7
H51A C51 H51B 107.6
C53 C52 C51 116.5(8)
C53 C52 C53B 47.6(12)
C51 C52 C53B 120.0(16)
C52 C53 C54 116.6(8)
C53B C54 C53 47.3(12)
C53B C54 C55 144.6(17)
C53 C54 C55 112.8(8)
C56 C55 C54 113.4(8)
C56 C55 H55A 108.9
C54 C55 H55A 108.9
C56 C55 H55B 108.9
C54 C55 H55B 108.9
H55A C55 H55B 107.7
C57 C56 C55 116.3(9)
C57 C56 H56A 108.2
C55 C56 H56A 108.2
C57 C56 H56B 108.2
C55 C56 H56B 108.2
H56A C56 H56B 107.4
C56 C57 C58 116.0(9)
C56 C57 H57A 108.3
C58 C57 H57A 108.3
C56 C57 H57B 108.3
C58 C57 H57B 108.3
H57A C57 H57B 107.4
C59B C58 C57 139(2)
C59B C58 C59 63.5(10)
C57 C58 C59 114.6(8)
C60 C59 C58 114.8(8)
O6 C60 C59 123(2)
O6 C60 C59B 89.4(18)
C59 C60 C59B 63.6(10)
C62 C61 C62B 121.2(10)
C61 C62 C63 99.4(7)
C64 C63 C70 120.0(12)
C64 C63 C62 134.5(10)
C70 C63 C62 105.6(9)
C63 C64 C65 119.8(12)
C63 C64 O8 125.6(15)
C65 C64 O8 114.5(14)
C64 C65 C68 119.3(13)
C64 C65 C67B 129.7(11)
C68 C65 C67B 110.8(11)
C67 C66 C67B 119.1(12)
C66 C67 C68 104.7(11)
C69 C68 C65 121.5(12)
C69 C68 C67 128.6(11)
C65 C68 C67 109.8(11)
C70 C69 O7 116.7(11)
C70 C69 C68 117.9(11)
O7 C69 C68 125.3(11)
C69 C70 C63 120.7(11)
C69 C70 C62B 126.8(9)
C63 C70 C62B 112.5(9)
O7 C71 C72 117.6(11)
O7 C71 H71A 107.9
C72 C71 H71A 107.9
O7 C71 H71B 107.9
C72 C71 H71B 107.9
H71A C71 H71B 107.2
C71 C72 C73 116.9(8)
C71 C72 H72A 108.1
C73 C72 H72A 108.1
C71 C72 H72B 108.1
C73 C72 H72B 108.1
H72A C72 H72B 107.3
C72 C73 C74 114.6(8)
C72 C73 H73A 108.6
C74 C73 H73A 108.6
C72 C73 H73B 108.6
C74 C73 H73B 108.6
H73A C73 H73B 107.6
C75B C74 C75 50(2)
C75B C74 C73 118(2)
C75 C74 C73 115.9(8)
C74 C75 C76 117.4(9)
C75B C76 C75 50(2)
C75B C76 C77B 149(4)
C75 C76 C77B 125.1(17)
C75B C76 C77 154(3)
C75 C76 C77 114.8(8)
C77B C76 C77 16(3)
C78 C77 C76 114.4(8)
C79B C78 C77B 123(3)
C79B C78 C79 57.2(18)
C77B C78 C79 98(3)
C79B C78 C77 134(2)
C77B C78 C77 16(3)
C79 C78 C77 114.0(8)
C80 C79 C78 116.3(9)
O8 C80 C79 98.6(18)
O8 C80 C79B 98.2(19)
C79 C80 C79B 57.4(18)
C82 C81 C82B 122.7(8)
C81 C82 C83 94.3(7)
C84 C83 C90 120.4(10)
C84 C83 C82 126.0(8)
C90 C83 C82 113.6(9)
O9 C84 C83 127.0(10)
O9 C84 C85 115.3(10)
C83 C84 C85 117.6(10)
C84 C85 C88 121.0(11)
C84 C85 C87B 123.8(9)
C88 C85 C87B 115.2(9)
C87 C86 C87B 121.3(9)
C86 C87 C88 97.4(7)
C89 C88 C85 121.1(10)
C89 C88 C87 126.1(9)
C85 C88 C87 112.8(9)
C88 C89 O10 124.9(10)
C88 C89 C90 116.7(10)
O10 C89 C90 118.1(10)
C89 C90 C83 122.3(10)
C89 C90 C82B 121.7(9)
C83 C90 C82B 116.0(9)
O9 C91 C92 113.3(9)
O9 C91 H91A 108.9
C92 C91 H91A 108.9
O9 C91 H91B 108.9
C92 C91 H91B 108.9
H91A C91 H91B 107.7
C91 C92 C93 115.6(7)
C91 C92 H92A 108.4
C93 C92 H92A 108.4
C91 C92 H92B 108.4
C93 C92 H92B 108.4
H92A C92 H92B 107.4
C92 C93 C94 114.3(7)
C92 C93 H93A 108.7
C94 C93 H93A 108.7
C92 C93 H93B 108.7
C94 C93 H93B 108.7
H93A C93 H93B 107.6
C95B C94 C93 136.6(17)
C95B C94 C95 56.5(11)
C93 C94 C95 111.7(7)
C96 C95 C94 116.5(8)
C95 C96 C95B 57.1(11)
C95 C96 C97 115.2(8)
C95B C96 C97 142.2(18)
C96 C97 C98 114.8(8)
C96 C97 H97A 108.6
C98 C97 H97A 108.6
C96 C97 H97B 108.6
C98 C97 H97B 108.6
H97A C97 H97B 107.5
C99 C98 C97 114.9(7)
C99 C98 H98A 108.6
C97 C98 H98A 108.6
C99 C98 H98B 108.6
C97 C98 H98B 108.6
H98A C98 H98B 107.5
C100 C99 C98 115.5(7)
C100 C99 H99A 108.4
C98 C99 H99A 108.4
C100 C99 H99B 108.4
C98 C99 H99B 108.4
H99A C99 H99B 107.5
O10 C100 C99 114.2(10)
O10 C100 H10A 108.7
C99 C100 H10A 108.7
O10 C100 H10B 108.7
C99 C100 H10B 108.7
H10A C100 H10B 107.6
C1 C2B C10 89.6(7)
C6 C7B C5 90.9(7)
C21 C22B C30 92.5(7)
C26 C27B C25 95.5(8)
O3 C31B C32 111.3(15)
C32 C33B C34 115.6(9)
C37 C38B C39 118(3)
O4 C40B C39 124.8(18)
C41 C42B C50 91.4(7)
C46 C47B C45 93.6(8)
C54 C53B C52 116.3(8)
C58 C59B C60 115.2(9)
C61 C62B C70 101.1(7)
C66 C67B C65 94.8(8)
C74 C75B C76 118(4)
C78 C77B C76 115.3(9)
C78 C79B C80 116.5(9)
C81 C82B C90 93.4(7)
C86 C87B C85 93.3(7)
C94 C95B C96 117.4(9)
C4 O1 C11 117.3(8)
C9 O2 C20 117.7(10)
C24 O3 C31B 128.2(14)
C24 O3 C31 111.4(14)
C31B O3 C31 48.1(17)
C29 O4 C40B 124(2)
C29 O4 C40 116.4(14)
C40B O4 C40 53.7(17)
C44 O5 C51 116.4(10)
C49 O6 C60 120.0(13)
C69 O7 C71 118.1(10)
C64 O8 C80 124.4(16)
C84 O9 C91 116.5(8)
C89 O10 C100 116.4(9)

loop_
_geom_bond_atom_site_label_1
_geom_bond_atom_site_label_2
_geom_bond_distance
C1 C2 1.621(16)
C1 C2B 1.702(17)
C2 C3 1.693(12)
C3 C4 1.365(16)
C3 C10 1.416(17)
C4 O1 1.373(14)
C4 C5 1.427(15)
C5 C8 1.410(17)
C5 C7B 1.683(12)
C6 C7 1.532(16)
C6 C7B 1.683(16)
C7 C8 1.632(12)
C8 C9 1.359(17)
C9 O2 1.392(14)
C9 C10 1.406(17)
C10 C2B 1.701(12)
C11 O1 1.450(8)
C11 C12 1.494(7)
C11 H11A 0.9900
C11 H11B 0.9900
C12 C13 1.503(15)
C12 H12A 0.9900
C12 H12B 0.9900
C13 C14 1.531(17)
C13 H13A 0.9900
C13 H13B 0.9900
C14 C15 1.519(19)
C14 H14A 0.9900
C14 H14B 0.9900
C15 C16 1.505(18)
C15 H15A 0.9900
C15 H15B 0.9900
C16 C17 1.52(2)
C16 H16A 0.9900
C16 H16B 0.9900
C17 C18 1.56(2)
C17 H17A 0.9900
C17 H17B 0.9900
C18 C19 1.50(2)
C18 H18A 0.9900
C18 H18B 0.9900
C19 C20 1.515(19)
C19 H19A 0.9900
C19 H19B 0.9900
C20 O2 1.453(8)
C20 H20A 0.9900
C20 H20B 0.9900
C21 C22 1.597(14)
C21 C22B 1.645(13)
C22 C23 1.671(12)
C23 C24 1.372(17)
C23 C30 1.436(17)
C24 C25 1.371(17)
C24 O3 1.401(15)
C25 C28 1.418(17)
C25 C27B 1.701(15)
C26 C27 1.560(18)
C26 C27B 1.574(17)
C27 C28 1.669(13)
C28 C29 1.387(18)
C29 O4 1.359(15)
C29 C30 1.399(17)
C30 C22B 1.699(14)
C31 O3 1.459(9)
C31 C32 1.494(6)
C32 C33 1.479(8)
C32 C31B 1.488(8)
C32 C33B 1.489(8)
C33 C34 1.485(8)
C34 C35 1.481(8)
C34 C33B 1.492(8)
C35 C36 1.484(8)
C35 H35A 0.9900
C35 H35B 0.9900
C36 C37 1.489(8)
C36 H36A 0.9900
C36 H36B 0.9900
C37 C38B 1.44(5)
C37 C38 1.494(8)
C38 C39 1.489(8)
C39 C40B 1.482(8)
C39 C40 1.487(8)
C39 C38B 1.491(8)
C40 O4 1.451(9)
C41 C42 1.582(14)
C41 C42B 1.696(14)
C42 C43 1.644(13)
C43 C44 1.375(16)
C43 C50 1.429(17)
C44 O5 1.359(14)
C44 C45 1.405(17)
C45 C48 1.395(18)
C45 C47B 1.708(13)
C46 C47 1.506(17)
C46 C47B 1.654(18)
C47 C48 1.592(14)
C48 C49 1.384(18)
C49 C50 1.394(18)
C49 O6 1.400(16)
C50 C42B 1.701(12)
C51 O5 1.449(9)
C51 C52 1.485(8)
C51 H51A 0.9900
C51 H51B 0.9900
C52 C53 1.478(7)
C52 C53B 1.489(8)
C53 C54 1.495(8)
C54 C53B 1.488(8)
C54 C55 1.507(8)
C55 C56 1.492(8)
C55 H55A 0.9900
C55 H55B 0.9900
C56 C57 1.476(8)
C56 H56A 0.9900
C56 H56B 0.9900
C57 C58 1.489(8)
C57 H57A 0.9900
C57 H57B 0.9900
C58 C59B 1.484(8)
C58 C59 1.495(8)
C59 C60 1.485(8)
C60 O6 1.445(9)
C60 C59B 1.490(8)
C61 C62 1.453(9)
C61 C62B 1.477(9)
C62 C63 1.795(14)
C63 C64 1.371(19)
C63 C70 1.429(16)
C64 C65 1.39(2)
C64 O8 1.389(16)
C65 C68 1.411(18)
C65 C67B 1.752(16)
C66 C67 1.45(2)
C66 C67B 1.54(2)
C67 C68 1.579(14)
C68 C69 1.392(17)
C69 C70 1.379(16)
C69 O7 1.381(14)
C70 C62B 1.650(13)
C71 O7 1.441(9)
C71 C72 1.474(7)
C71 H71A 0.9900
C71 H71B 0.9900
C72 C73 1.489(7)
C72 H72A 0.9900
C72 H72B 0.9900
C73 C74 1.501(7)
C73 H73A 0.9900
C73 H73B 0.9900
C74 C75B 1.47(6)
C74 C75 1.478(8)
C75 C76 1.488(8)
C76 C75B 1.487(8)
C76 C77B 1.494(8)
C76 C77 1.499(8)
C77 C78 1.497(8)
C78 C79B 1.484(8)
C78 C77B 1.488(8)
C78 C79 1.492(8)
C79 C80 1.480(8)
C80 O8 1.442(9)
C80 C79B 1.485(8)
C81 C82 1.586(14)
C81 C82B 1.647(14)
C82 C83 1.711(12)
C83 C84 1.378(15)
C83 C90 1.419(15)
C84 O9 1.369(12)
C84 C85 1.398(15)
C85 C88 1.436(16)
C85 C87B 1.697(13)
C86 C87 1.584(16)
C86 C87B 1.623(16)
C87 C88 1.643(12)
C88 C89 1.374(16)
C89 O10 1.379(13)
C89 C90 1.399(15)
C90 C82B 1.672(12)
C91 O9 1.454(8)
C91 C92 1.485(7)
C91 H91A 0.9900
C91 H91B 0.9900
C92 C93 1.490(7)
C92 H92A 0.9900
C92 H92B 0.9900
C93 C94 1.506(7)
C93 H93A 0.9900
C93 H93B 0.9900
C94 C95B 1.481(8)
C94 C95 1.507(8)
C95 C96 1.474(8)
C96 C95B 1.485(8)
C96 C97 1.492(7)
C97 C98 1.493(8)
C97 H97A 0.9900
C97 H97B 0.9900
C98 C99 1.490(7)
C98 H98A 0.9900
C98 H98B 0.9900
C99 C100 1.488(7)
C99 H99A 0.9900
C99 H99B 0.9900
C100 O10 1.450(8)
C100 H10A 0.9900
C100 H10B 0.9900
C31B O3 1.447(9)
C40B O4 1.444(9)

loop_
_geom_torsion_atom_site_label_1
_geom_torsion_atom_site_label_2
_geom_torsion_atom_site_label_3
_geom_torsion_atom_site_label_4
_geom_torsion
C2B C1 C2 C3 3.3(11)
C1 C2 C3 C4 -179.9(10)
C1 C2 C3 C10 -2.3(10)
C10 C3 C4 O1 -178.3(10)
C2 C3 C4 O1 -0.7(17)
C10 C3 C4 C5 4.5(16)
C2 C3 C4 C5 -177.9(8)
C3 C4 C5 C8 -2.9(15)
O1 C4 C5 C8 179.4(9)
C3 C4 C5 C7B 175.9(9)
O1 C4 C5 C7B -1.7(14)
C7B C6 C7 C8 -1.2(11)
C4 C5 C8 C9 -1.2(16)
C7B C5 C8 C9 179.9(9)
C4 C5 C8 C7 178.8(8)
C7B C5 C8 C7 -0.1(12)
C6 C7 C8 C9 -179.3(11)
C6 C7 C8 C5 0.7(10)
C5 C8 C9 O2 -179.5(10)
C7 C8 C9 O2 0.5(17)
C5 C8 C9 C10 3.6(16)
C7 C8 C9 C10 -176.4(9)
C8 C9 C10 C3 -2.1(16)
O2 C9 C10 C3 -179.2(9)
C8 C9 C10 C2B 177.2(8)
O2 C9 C10 C2B 0.0(14)
C4 C3 C10 C9 -2.1(16)
C2 C3 C10 C9 -179.9(9)
C4 C3 C10 C2B 178.6(9)
C2 C3 C10 C2B 0.9(12)
O1 C11 C12 C13 61.1(14)
C11 C12 C13 C14 -154.1(11)
C12 C13 C14 C15 74.3(15)
C13 C14 C15 C16 -175.5(12)
C14 C15 C16 C17 176.9(12)
C15 C16 C17 C18 -70.9(16)
C16 C17 C18 C19 172.0(12)
C17 C18 C19 C20 -68.2(16)
C18 C19 C20 O2 -75.7(18)
C22B C21 C22 C23 1.3(10)
C21 C22 C23 C24 179.3(12)
C21 C22 C23 C30 0.7(10)
C30 C23 C24 C25 4.4(18)
C22 C23 C24 C25 -174.1(10)
C30 C23 C24 O3 -178.8(11)
C22 C23 C24 O3 2.6(18)
C23 C24 C25 C28 -6.0(18)
O3 C24 C25 C28 177.3(11)
C23 C24 C25 C27B 174.1(10)
O3 C24 C25 C27B -2.6(18)
C27B C26 C27 C28 -0.4(12)
C24 C25 C28 C29 2.2(18)
C27B C25 C28 C29 -177.9(10)
C24 C25 C28 C27 179.2(10)
C27B C25 C28 C27 -0.8(12)
C26 C27 C28 C29 177.7(12)
C26 C27 C28 C25 0.7(11)
C25 C28 C29 O4 179.5(10)
C27 C28 C29 O4 2.7(17)
C25 C28 C29 C30 3.1(17)
C27 C28 C29 C30 -173.6(9)
O4 C29 C30 C23 179.0(11)
C28 C29 C30 C23 -4.6(17)
O4 C29 C30 C22B 1.1(17)
C28 C29 C30 C22B 177.5(9)
C24 C23 C30 C29 0.9(18)
C22 C23 C30 C29 179.6(10)
C24 C23 C30 C22B 179.0(10)
C22 C23 C30 C22B -2.3(13)
O3 C31 C32 C33 -151.7(15)
O3 C31 C32 C31B 49.8(17)
O3 C31 C32 C33B -133(3)
C31B C32 C33 C34 105(4)
C33B C32 C33 C34 43(3)
C31 C32 C33 C34 66(2)
C32 C33 C34 C35 56(2)
C32 C33 C34 C33B -43(3)
C33 C34 C35 C36 153(2)
C33B C34 C35 C36 -152(3)
C34 C35 C36 C37 173.2(18)
C35 C36 C37 C38B -20(4)
C35 C36 C37 C38 -96(3)
C38B C37 C38 C39 19(3)
C36 C37 C38 C39 160.8(14)
C37 C38 C39 C40B -131(2)
C37 C38 C39 C40 -78(3)
C37 C38 C39 C38B -18(3)
C40B C39 C40 O4 19(2)
C38 C39 C40 O4 -65(3)
C38B C39 C40 O4 -115(3)
C42B C41 C42 C43 2.2(10)
C41 C42 C43 C44 178.6(11)
C41 C42 C43 C50 -1.1(10)
C50 C43 C44 O5 174.9(11)
C42 C43 C44 O5 -4.8(17)
C50 C43 C44 C45 0.7(18)
C42 C43 C44 C45 -178.9(9)
O5 C44 C45 C48 -175.0(11)
C43 C44 C45 C48 -1.1(18)
O5 C44 C45 C47B 2.2(18)
C43 C44 C45 C47B 176.2(9)
C47B C46 C47 C48 -2.8(14)
C44 C45 C48 C49 -1(2)
C47B C45 C48 C49 -179.0(11)
C44 C45 C48 C47 175.2(10)
C47B C45 C48 C47 -2.4(14)
C46 C47 C48 C49 179.5(13)
C46 C47 C48 C45 3.1(14)
C45 C48 C49 C50 4(2)
C47 C48 C49 C50 -172.1(11)
C45 C48 C49 O6 -177.7(12)
C47 C48 C49 O6 6(2)
C48 C49 C50 C43 -4.4(19)
O6 C49 C50 C43 177.4(11)
C48 C49 C50 C42B 177.7(10)
O6 C49 C50 C42B -0.5(19)
C44 C43 C50 C49 2.0(18)
C42 C43 C50 C49 -178.3(10)
C44 C43 C50 C42B -179.9(9)
C42 C43 C50 C42B -0.2(13)
O5 C51 C52 C53 80.6(16)
O5 C51 C52 C53B 135.1(16)
C51 C52 C53 C54 63(2)
C53B C52 C53 C54 -44.7(16)
C52 C53 C54 C53B 45.0(16)
C52 C53 C54 C55 -170.5(12)
C53B C54 C55 C56 128(2)
C53 C54 C55 C56 81(2)
C54 C55 C56 C57 -179(2)
C55 C56 C57 C58 169.4(19)
C56 C57 C58 C59B 12(3)
C56 C57 C58 C59 -65(3)
C59B C58 C59 C60 14(3)
C57 C58 C59 C60 148.1(19)
C58 C59 C60 O6 -84(3)
C58 C59 C60 C59B -14(3)
C62B C61 C62 C63 -5.8(12)
C61 C62 C63 C64 -173.5(14)
C61 C62 C63 C70 4.9(10)
C70 C63 C64 C65 8(2)
C62 C63 C64 C65 -173.4(11)
C70 C63 C64 O8 -172.7(13)
C62 C63 C64 O8 5(2)
C63 C64 C65 C68 -4(2)
O8 C64 C65 C68 177.5(12)
C63 C64 C65 C67B -178.6(11)
O8 C64 C65 C67B 2(2)
C67B C66 C67 C68 4.4(14)
C64 C65 C68 C69 -4.5(19)
C67B C65 C68 C69 171.4(9)
C64 C65 C68 C67 177.6(11)
C67B C65 C68 C67 -6.5(12)
C66 C67 C68 C69 -175.8(12)
C66 C67 C68 C65 1.9(12)
C65 C68 C69 C70 7.3(17)
C67 C68 C69 C70 -175.2(9)
C65 C68 C69 O7 -175.6(11)
C67 C68 C69 O7 1.9(18)
O7 C69 C70 C63 -179.7(10)
C68 C69 C70 C63 -2.4(16)
O7 C69 C70 C62B -1.2(16)
C68 C69 C70 C62B 176.1(9)
C64 C63 C70 C69 -5.5(18)
C62 C63 C70 C69 175.8(9)
C64 C63 C70 C62B 175.8(10)
C62 C63 C70 C62B -2.8(11)
O7 C71 C72 C73 57(2)
C71 C72 C73 C74 -156.8(14)
C72 C73 C74 C75B 110(3)
C72 C73 C74 C75 53(2)
C75B C74 C75 C76 39(3)
C73 C74 C75 C76 145(3)
C74 C75 C76 C75B -39(4)
C74 C75 C76 C77B 180(4)
C74 C75 C76 C77 165(2)
C75B C76 C77 C78 10(7)
C75 C76 C77 C78 57(3)
C77B C76 C77 C78 -75(3)
C76 C77 C78 C79B 129(3)
C76 C77 C78 C77B 76(3)
C76 C77 C78 C79 63(3)
C79B C78 C79 C80 28(4)
C77B C78 C79 C80 153(3)
C77 C78 C79 C80 156(3)
C78 C79 C80 O8 66(3)
C78 C79 C80 C79B -28(4)
C82B C81 C82 C83 -1.1(10)
C81 C82 C83 C84 179.6(11)
C81 C82 C83 C90 0.7(10)
C90 C83 C84 O9 175.0(10)
C82 C83 C84 O9 -3.8(17)
C90 C83 C84 C85 -7.4(16)
C82 C83 C84 C85 173.8(9)
O9 C84 C85 C88 -176.2(10)
C83 C84 C85 C88 5.9(16)
O9 C84 C85 C87B 4.8(15)
C83 C84 C85 C87B -173.0(9)
C87B C86 C87 C88 -0.1(11)
C84 C85 C88 C89 1.9(17)
C87B C85 C88 C89 -179.0(9)
C84 C85 C88 C87 -177.3(9)
C87B C85 C88 C87 1.7(12)
C86 C87 C88 C89 179.9(11)
C86 C87 C88 C85 -1.0(10)
C85 C88 C89 O10 177.2(10)
C87 C88 C89 O10 -3.7(17)
C85 C88 C89 C90 -7.9(16)
C87 C88 C89 C90 171.2(9)
C88 C89 C90 C83 6.5(16)
O10 C89 C90 C83 -178.3(10)
C88 C89 C90 C82B -173.0(8)
O10 C89 C90 C82B 2.2(15)
C84 C83 C90 C89 1.3(17)
C82 C83 C90 C89 -179.8(9)
C84 C83 C90 C82B -179.2(9)
C82 C83 C90 C82B -0.2(12)
O9 C91 C92 C93 -66.4(14)
C91 C92 C93 C94 158.5(10)
C92 C93 C94 C95B -8(2)
C92 C93 C94 C95 -71.3(18)
C95B C94 C95 C96 28(2)
C93 C94 C95 C96 160.6(16)
C94 C95 C96 C95B -28(2)
C94 C95 C96 C97 -165.2(15)
C95 C96 C97 C98 70(2)
C95B C96 C97 C98 2(3)
C96 C97 C98 C99 -174.1(11)
C97 C98 C99 C100 71.7(17)
C98 C99 C100 O10 79.9(14)
C2 C1 C2B C10 -2.9(10)
C9 C10 C2B C1 -178.3(10)
C3 C10 C2B C1 0.9(10)
C7 C6 C7B C5 1.1(11)
C8 C5 C7B C6 -0.5(10)
C4 C5 C7B C6 -179.4(10)
C22 C21 C22B C30 -2.3(10)
C29 C30 C22B C21 -179.4(11)
C23 C30 C22B C21 2.5(10)
C27 C26 C27B C25 0.0(12)
C24 C25 C27B C26 -179.6(12)
C28 C25 C27B C26 0.5(11)
C33 C32 C31B O3 -103(4)
C33B C32 C31B O3 -54(5)
C31 C32 C31B O3 -50.8(18)
C33 C32 C33B C34 -42(3)
C31B C32 C33B C34 162(4)
C31 C32 C33B C34 160(6)
C35 C34 C33B C32 -63(5)
C33 C34 C33B C32 42(3)
C36 C37 C38B C39 -112(3)
C38 C37 C38B C39 -19(3)
C40B C39 C38B C37 108(4)
C40 C39 C38B C37 147(4)
C38 C39 C38B C37 20(3)
C40 C39 C40B O4 -19(2)
C38 C39 C40B O4 95(4)
C38B C39 C40B O4 33(5)
C42 C41 C42B C50 -2.3(9)
C49 C50 C42B C41 179.3(12)
C43 C50 C42B C41 1.3(10)
C47 C46 C47B C45 1.5(13)
C48 C45 C47B C46 0.6(12)
C44 C45 C47B C46 -176.9(12)
C53 C54 C53B C52 -44.5(16)
C55 C54 C53B C52 -112(2)
C53 C52 C53B C54 44.9(16)
C51 C52 C53B C54 -55(3)
C57 C58 C59B C60 -111(3)
C59 C58 C59B C60 -14(3)
O6 C60 C59B C58 142(3)
C59 C60 C59B C58 14(3)
C62 C61 C62B C70 4.4(13)
C69 C70 C62B C61 -178.8(11)
C63 C70 C62B C61 -0.2(11)
C67 C66 C67B C65 -7.3(13)
C64 C65 C67B C66 -176.6(14)
C68 C65 C67B C66 8.0(12)
C75 C74 C75B C76 -40(3)
C73 C74 C75B C76 -142(3)
C75 C76 C75B C74 40(3)
C77B C76 C75B C74 133(6)
C77 C76 C75B C74 100(7)
C79B C78 C77B C76 145(3)
C79 C78 C77B C76 90(5)
C77 C78 C77B C76 -78(3)
C75B C76 C77B C78 -45(10)
C75 C76 C77B C78 24(7)
C77 C76 C77B C78 79(3)
C77B C78 C79B C80 -105(4)
C79 C78 C79B C80 -28(4)
C77 C78 C79B C80 -121(3)
O8 C80 C79B C78 -67(3)
C79 C80 C79B C78 28(4)
C82 C81 C82B C90 1.0(10)
C89 C90 C82B C81 179.2(10)
C83 C90 C82B C81 -0.4(10)
C87 C86 C87B C85 0.9(11)
C84 C85 C87B C86 177.4(11)
C88 C85 C87B C86 -1.6(10)
C93 C94 C95B C96 -115(2)
C95 C94 C95B C96 -28(2)
C95 C96 C95B C94 29(2)
C97 C96 C95B C94 118(2)
C3 C4 O1 C11 48.5(15)
C5 C4 O1 C11 -134.2(10)
C12 C11 O1 C4 48.6(14)
C8 C9 O2 C20 57.1(16)
C10 C9 O2 C20 -126.1(12)
C19 C20 O2 C9 83.7(16)
C25 C24 O3 C31B -57(2)
C23 C24 O3 C31B 127(2)
C25 C24 O3 C31 -109.5(14)
C23 C24 O3 C31 73.9(16)
C32 C31B O3 C24 -34(4)
C32 C31B O3 C31 51.1(18)
C32 C31 O3 C24 73(2)
C32 C31 O3 C31B -50.2(17)
C28 C29 O4 C40B 125.5(17)
C30 C29 O4 C40B -58(2)
C28 C29 O4 C40 62.9(17)
C30 C29 O4 C40 -120.9(15)
C39 C40B O4 C29 -80(4)
C39 C40B O4 C40 19(2)
C39 C40 O4 C29 96(2)
C39 C40 O4 C40B -19(2)
C43 C44 O5 C51 118.4(12)
C45 C44 O5 C51 -67.8(16)
C52 C51 O5 C44 -82.1(14)
C48 C49 O6 C60 119.3(16)
C50 C49 O6 C60 -62.5(19)
C59 C60 O6 C49 -21(2)
C59B C60 O6 C49 -79(2)
C70 C69 O7 C71 -127.2(11)
C68 C69 O7 C71 55.7(15)
C72 C71 O7 C69 43.6(16)
C63 C64 O8 C80 36(3)
C65 C64 O8 C80 -144.9(17)
C79 C80 O8 C64 39(2)
C79B C80 O8 C64 97(2)
C83 C84 O9 C91 -53.2(15)
C85 C84 O9 C91 129.2(10)
C92 C91 O9 C84 -52.0(13)
C88 C89 O10 C100 -60.1(14)
C90 C89 O10 C100 125.1(11)
C99 C100 O10 C89 -78.4(12)
